data_4512039
loop_
_publ_author_name
'Agarwal, Rashmi A.'
'Bharadwaj, Parimal K.'

_publ_section_title
;
 Guest Exchange Reactions in Isostructural 3D Porous Coordination Polymers
 of Ni(II), Co(II), and Mn(II)
;
_journal_issue 11
_journal_name_full 'Crystal Growth &amp; Design'
_journal_page_first 6115
_journal_paper_doi 10.1021/cg501279y
_journal_volume 14
_journal_year 2014
_chemical_formula_moiety 'C63 H39 Cl N12 Ni2 O10'
_chemical_formula_sum 'C63 H39 Cl N12 Ni2 O10'
_chemical_formula_weight 1276.93
_chemical_name_systematic
;
 ?
;
_space_group_IT_number 163
_symmetry_cell_setting trigonal
_symmetry_space_group_name_Hall '-P 3 2c'
_symmetry_space_group_name_H-M 'P -3 1 c'
_atom_sites_solution_hydrogens geom
_atom_sites_solution_primary direct
_atom_sites_solution_secondary difmap
_audit_creation_method SHELXL-97
_cell_angle_alpha 90.000(5)
_cell_angle_beta 90.000(5)
_cell_angle_gamma 120.000(5)
_cell_formula_units_Z 2
_cell_length_a 16.802(5)
_cell_length_b 16.802(5)
_cell_length_c 13.960(5)
_cell_measurement_reflns_used 999
_cell_measurement_temperature 100(2)
_cell_measurement_theta_max 25.50
_cell_measurement_theta_min 2.02
_cell_volume 3413.0(19)
_computing_cell_refinement 'SAINT 6.45 ( Bruker, 2003)'
_computing_data_collection 'SMART 5.628 (Bruker, 2003)'
_computing_data_reduction 'SAINT 6.45 ( Bruker, 2003)'
_computing_molecular_graphics 'DIAMOND 2.1e'
_computing_structure_refinement 'SHELXL-97 (Sheldrick, 1997)'
_computing_structure_solution SIR-97
_diffrn_ambient_temperature 100(2)
_diffrn_measured_fraction_theta_full 0.999
_diffrn_measured_fraction_theta_max 0.999
_diffrn_measurement_device_type 'BRUKER SMART APEX'
_diffrn_measurement_method /w-scans
_diffrn_radiation_monochromator graphite
_diffrn_radiation_source 'fine-focus sealed tube'
_diffrn_radiation_type MoK\a
_diffrn_radiation_wavelength 0.71069
_diffrn_reflns_av_R_equivalents 0.0528
_diffrn_reflns_av_sigmaI/netI 0.0295
_diffrn_reflns_limit_h_max 18
_diffrn_reflns_limit_h_min -20
_diffrn_reflns_limit_k_max 20
_diffrn_reflns_limit_k_min -20
_diffrn_reflns_limit_l_max 16
_diffrn_reflns_limit_l_min -16
_diffrn_reflns_number 18156
_diffrn_reflns_theta_full 25.50
_diffrn_reflns_theta_max 25.50
_diffrn_reflns_theta_min 2.02
_exptl_absorpt_coefficient_mu 0.652
_exptl_absorpt_correction_T_max 0.8917
_exptl_absorpt_correction_T_min 0.8698
_exptl_absorpt_correction_type empirical
_exptl_absorpt_process_details SADABS
_exptl_crystal_colour Green
_exptl_crystal_density_diffrn 1.243
_exptl_crystal_density_method 'not measured'
_exptl_crystal_description Needle
_exptl_crystal_F_000 1308
_exptl_crystal_size_max 0.22
_exptl_crystal_size_mid 0.20
_exptl_crystal_size_min 0.18
_refine_diff_density_max 2.295
_refine_diff_density_min -0.338
_refine_diff_density_rms 0.094
_refine_ls_extinction_method none
_refine_ls_goodness_of_fit_ref 1.095
_refine_ls_hydrogen_treatment constr
_refine_ls_matrix_type full
_refine_ls_number_parameters 150
_refine_ls_number_reflns 2137
_refine_ls_number_restraints 0
_refine_ls_restrained_S_all 1.095
_refine_ls_R_factor_all 0.0616
_refine_ls_R_factor_gt 0.0534
_refine_ls_shift/su_max 0.000
_refine_ls_shift/su_mean 0.000
_refine_ls_structure_factor_coef Fsqd
_refine_ls_weighting_details 'calc w=1/[\s^2^(Fo^2^)+(0.0904P)^2^+2.7637P] where P=(Fo^2^+2Fc^2^)/3'
_refine_ls_weighting_scheme calc
_refine_ls_wR_factor_gt 0.1449
_refine_ls_wR_factor_ref 0.1524
_reflns_number_gt 1796
_reflns_number_total 2137
_reflns_threshold_expression >2sigma(I)
_cod_data_source_file cg501279y_si_002.cif
_cod_data_source_block Compound2
_cod_depositor_comments
;
The following automatic conversions were performed:

'_symmetry_cell_setting' value 'Trigonal' changed to 'trigonal'
according to
/home/saulius/struct/COD-crude-data--automatic-downloads/rss-feeds/ACS/lib/dictionaries/cif_core.dic
dictionary named 'cif_core.dic' version 2.4.2 from
2011-04-26.

'_refine_ls_hydrogen_treatment' value 'Constr' changed
to 'constr' according to
/home/saulius/struct/COD-crude-data--automatic-downloads/rss-feeds/ACS/lib/dictionaries/cif_core.dic
dictionary named 'cif_core.dic' version 2.4.2 from 2011-04-26.

Automatic conversion script
Id: cif_fix_values 2281 2013-09-26 08:29:07Z andrius 

 Adding full bibliography for 4512038--4512047.cif.
;
_cod_original_sg_symbol_H-M P-31c
_cod_database_code 4512039

loop_
_symmetry_equiv_pos_as_xyz
'x, y, z'
'-y, x-y, z'
'-x+y, -x, z'
'-y, -x, -z+1/2'
'x, x-y, -z+1/2'
'-x+y, y, -z+1/2'
'-x, -y, -z'
'y, -x+y, -z'
'x-y, x, -z'
'y, x, z-1/2'
'-x, -x+y, z-1/2'
'x-y, -y, z-1/2'

loop_
_atom_site_label
_atom_site_type_symbol
_atom_site_fract_x
_atom_site_fract_y
_atom_site_fract_z
_atom_site_U_iso_or_equiv
_atom_site_adp_type
_atom_site_occupancy
_atom_site_symmetry_multiplicity
_atom_site_calc_flag
_atom_site_refinement_flags
Ni1 Ni -0.3333 0.3333 0.10348(4) 0.0157(2) Uani 1 3 d S
Cl1 Cl 0.19741(13) 0.80259(13) 0.2500 0.0459(9) Uani 0.33 2 d SP
O1 O -0.22227(13) 0.42457(13) 0.18150(13) 0.0185(4) Uani 1 1 d .
O2 O 0.2394(6) 0.9022(6) 0.2689(6) 0.054(2) Uani 0.33 1 d P
O3 O 0.2185(9) 0.7583(5) 0.3098(11) 0.149(8) Uani 0.33 1 d P
N1 N 0.11230(16) 0.50644(16) 0.41281(16) 0.0213(5) Uani 1 1 d .
N2 N 0.22851(15) 0.56156(15) 0.51762(16) 0.0171(5) Uani 1 1 d .
C1 C -0.1845(2) 0.40777(12) 0.2500 0.0163(8) Uani 1 2 d S
C2 C -0.0805(3) 0.45975(13) 0.2500 0.0198(8) Uani 1 2 d S
C3 C -0.03331(19) 0.45860(19) 0.33121(19) 0.0208(6) Uani 1 1 d .
H3 H -0.0653 0.4265 0.3855 0.025 Uiso 1 1 calc R
C4 C 0.06175(19) 0.50556(19) 0.33055(19) 0.0224(6) Uani 1 1 d .
C5 C 0.1100(3) 0.55499(14) 0.2500 0.0251(9) Uani 1 2 d S
H5 H 0.1739 0.5869 0.2500 0.030 Uiso 1 2 calc SR
C6 C 0.19114(18) 0.57979(19) 0.44469(18) 0.0198(6) Uani 1 1 d .
H6 H 0.2164 0.6379 0.4172 0.024 Uiso 1 1 calc R
C7 C 0.1700(2) 0.4682(2) 0.5365(2) 0.0256(7) Uani 1 1 d .
C8 C 0.1754(3) 0.4120(2) 0.6064(3) 0.0451(10) Uani 1 1 d .
H8 H 0.2233 0.4346 0.6506 0.054 Uiso 1 1 calc R
C9 C 0.1067(3) 0.3213(3) 0.6072(4) 0.083(2) Uani 1 1 d .
H9 H 0.1089 0.2819 0.6525 0.100 Uiso 1 1 calc R
C10 C 0.0338(4) 0.2865(3) 0.5420(4) 0.092(2) Uani 1 1 d .
H10 H -0.0116 0.2250 0.5458 0.111 Uiso 1 1 calc R
C11 C 0.0277(3) 0.3414(2) 0.4721(3) 0.0544(12) Uani 1 1 d .
H11 H -0.0201 0.3182 0.4279 0.065 Uiso 1 1 calc R
C12 C 0.0963(2) 0.4325(2) 0.4714(2) 0.0295(7) Uani 1 1 d .

loop_
_atom_site_aniso_label
_atom_site_aniso_U_11
_atom_site_aniso_U_22
_atom_site_aniso_U_33
_atom_site_aniso_U_23
_atom_site_aniso_U_13
_atom_site_aniso_U_12
Ni1 0.0179(3) 0.0179(3) 0.0114(4) 0.000 0.000 0.00895(14)
Cl1 0.0441(15) 0.0441(15) 0.049(2) -0.0132(15) -0.0132(15) 0.0218(18)
O1 0.0184(9) 0.0192(9) 0.0155(10) 0.0017(7) -0.0016(8) 0.0077(8)
O2 0.072(6) 0.059(5) 0.052(5) -0.022(4) -0.017(4) 0.047(5)
O3 0.136(11) 0.006(4) 0.271(18) -0.013(7) -0.169(13) 0.012(5)
N1 0.0208(12) 0.0236(12) 0.0160(12) 0.0033(9) -0.0006(9) 0.0084(10)
N2 0.0182(11) 0.0192(11) 0.0126(11) -0.0012(9) -0.0011(9) 0.0085(10)
C1 0.0188(19) 0.0200(14) 0.0099(17) 0.0001(12) 0.000 0.0094(9)
C2 0.0207(19) 0.0232(15) 0.0148(19) -0.0006(13) 0.000 0.0103(10)
C3 0.0234(14) 0.0241(14) 0.0129(13) 0.0014(11) 0.0024(11) 0.0102(12)
C4 0.0249(15) 0.0263(15) 0.0162(14) -0.0006(11) -0.0030(11) 0.0128(12)
C5 0.020(2) 0.0324(17) 0.019(2) 0.0013(15) 0.000 0.0098(10)
C6 0.0209(14) 0.0215(14) 0.0144(13) 0.0029(10) 0.0006(10) 0.0087(12)
C7 0.0255(15) 0.0228(15) 0.0259(16) 0.0009(12) -0.0060(12) 0.0100(12)
C8 0.048(2) 0.0288(18) 0.045(2) 0.0066(15) -0.0256(17) 0.0092(16)
C9 0.081(3) 0.035(2) 0.092(4) 0.024(2) -0.059(3) -0.003(2)
C10 0.085(4) 0.031(2) 0.102(4) 0.024(2) -0.066(3) -0.014(2)
C11 0.049(2) 0.0276(18) 0.059(3) 0.0094(17) -0.037(2) -0.0018(16)
C12 0.0317(17) 0.0268(16) 0.0258(16) 0.0006(13) -0.0103(13) 0.0116(14)

loop_
_atom_type_symbol
_atom_type_description
_atom_type_scat_dispersion_real
_atom_type_scat_dispersion_imag
_atom_type_scat_source
C C 0.0033 0.0016 'International Tables Vol C Tables 4.2.6.8 and 6.1.1.4'
H H 0.0000 0.0000 'International Tables Vol C Tables 4.2.6.8 and 6.1.1.4'
N N 0.0061 0.0033 'International Tables Vol C Tables 4.2.6.8 and 6.1.1.4'
O O 0.0106 0.0060 'International Tables Vol C Tables 4.2.6.8 and 6.1.1.4'
Ni Ni 0.3393 1.1124 'International Tables Vol C Tables 4.2.6.8 and 6.1.1.4'
Cl Cl 0.1484 0.1585 'International Tables Vol C Tables 4.2.6.8 and 6.1.1.4'

loop_
_geom_angle_atom_site_label_1
_geom_angle_atom_site_label_2
_geom_angle_atom_site_label_3
_geom_angle
_geom_angle_site_symmetry_1
_geom_angle_site_symmetry_3
O1 Ni1 O1 94.14(7) 3_455 .
O1 Ni1 O1 94.14(7) 3_455 2_565
O1 Ni1 O1 94.14(7) . 2_565
O1 Ni1 N2 93.17(8) 3_455 11
O1 Ni1 N2 81.69(8) . 11
O1 Ni1 N2 171.83(8) 2_565 11
O1 Ni1 N2 81.69(8) 3_455 10_455
O1 Ni1 N2 171.83(8) . 10_455
O1 Ni1 N2 93.17(8) 2_565 10_455
N2 Ni1 N2 91.49(9) 11 10_455
O1 Ni1 N2 171.83(8) 3_455 12_565
O1 Ni1 N2 93.17(8) . 12_565
O1 Ni1 N2 81.69(8) 2_565 12_565
N2 Ni1 N2 91.49(9) 11 12_565
N2 Ni1 N2 91.49(9) 10_455 12_565
O3 Cl1 O3 84.0(16) . 4_665
O3 Cl1 O2 115.3(5) . .
O3 Cl1 O2 114.6(7) 4_665 .
O3 Cl1 O2 114.6(7) . 4_665
O3 Cl1 O2 115.3(5) 4_665 4_665
O2 Cl1 O2 110.9(7) . 4_665
C1 O1 Ni1 127.83(17) . .
Cl1 O3 O3 48.0(8) . 4_665
C6 N1 C12 106.4(2) . .
C6 N1 C4 125.5(2) . .
C12 N1 C4 127.9(2) . .
C6 N2 C7 105.0(2) . .
C6 N2 Ni1 122.48(19) . 10_566
C7 N2 Ni1 130.50(18) . 10_566
O1 C1 O1 128.0(3) . 5_565
O1 C1 C2 115.98(18) . .
O1 C1 C2 115.98(17) 5_565 .
C3 C2 C3 120.8(4) 5_565 .
C3 C2 C1 119.62(18) 5_565 .
C3 C2 C1 119.62(18) . .
C4 C3 C2 119.4(3) . .
C4 C3 H3 120.3 . .
C2 C3 H3 120.3 . .
C3 C4 C5 120.5(3) . .
C3 C4 N1 120.9(2) . .
C5 C4 N1 118.6(3) . .
C4 C5 C4 119.4(4) . 5_565
C4 C5 H5 120.3 . .
C4 C5 H5 120.3 5_565 .
N2 C6 N1 114.0(2) . .
N2 C6 H6 123.0 . .
N1 C6 H6 123.0 . .
C8 C7 N2 130.2(3) . .
C8 C7 C12 120.4(3) . .
N2 C7 C12 109.3(2) . .
C9 C8 C7 117.0(3) . .
C9 C8 H8 121.5 . .
C7 C8 H8 121.5 . .
C8 C9 C10 122.2(4) . .
C8 C9 H9 118.9 . .
C10 C9 H9 118.9 . .
C11 C10 C9 121.6(4) . .
C11 C10 H10 119.2 . .
C9 C10 H10 119.2 . .
C10 C11 C12 116.5(3) . .
C10 C11 H11 121.8 . .
C12 C11 H11 121.8 . .
C11 C12 N1 132.3(3) . .
C11 C12 C7 122.4(3) . .
N1 C12 C7 105.3(3) . .

loop_
_geom_bond_atom_site_label_1
_geom_bond_atom_site_label_2
_geom_bond_distance
_geom_bond_site_symmetry_2
Ni1 O1 2.0391(19) 3_455
Ni1 O1 2.0391(19) .
Ni1 O1 2.0391(19) 2_565
Ni1 N2 2.132(2) 11
Ni1 N2 2.132(2) 10_455
Ni1 N2 2.132(2) 12_565
Cl1 O3 1.280(9) .
Cl1 O3 1.280(9) 4_665
Cl1 O2 1.480(8) .
Cl1 O2 1.480(8) 4_665
O1 C1 1.256(2) .
O3 O3 1.71(3) 4_665
N1 C6 1.356(4) .
N1 C12 1.396(4) .
N1 C4 1.424(4) .
N2 C6 1.310(3) .
N2 C7 1.398(4) .
N2 Ni1 2.132(2) 10_566
C1 O1 1.256(2) 5_565
C1 C2 1.513(5) .
C2 C3 1.389(3) 5_565
C2 C3 1.389(3) .
C3 C4 1.383(4) .
C3 H3 0.9300 .
C4 C5 1.392(3) .
C5 C4 1.392(3) 5_565
C5 H5 0.9300 .
C6 H6 0.9300 .
C7 C8 1.392(4) .
C7 C12 1.406(4) .
C8 C9 1.377(5) .
C8 H8 0.9300 .
C9 C10 1.397(6) .
C9 H9 0.9300 .
C10 C11 1.381(5) .
C10 H10 0.9300 .
C11 C12 1.382(5) .
C11 H11 0.9300 .

loop_
_geom_torsion_atom_site_label_1
_geom_torsion_atom_site_label_2
_geom_torsion_atom_site_label_3
_geom_torsion_atom_site_label_4
_geom_torsion
_geom_torsion_site_symmetry_1
_geom_torsion_site_symmetry_4
O1 Ni1 O1 C1 2.2(2) 3_455 .
O1 Ni1 O1 C1 96.70(16) 2_565 .
N2 Ni1 O1 C1 -90.4(2) 11 .
N2 Ni1 O1 C1 -56.7(6) 10_455 .
N2 Ni1 O1 C1 178.6(2) 12_565 .
O2 Cl1 O3 O3 -114.4(6) . 4_665
O2 Cl1 O3 O3 115.1(7) 4_665 4_665
Ni1 O1 C1 O1 -42.45(14) . 5_565
Ni1 O1 C1 C2 137.55(14) . .
O1 C1 C2 C3 -11.96(16) . 5_565
O1 C1 C2 C3 168.04(16) 5_565 5_565
O1 C1 C2 C3 168.04(16) . .
O1 C1 C2 C3 -11.96(16) 5_565 .
C3 C2 C3 C4 -0.57(19) 5_565 .
C1 C2 C3 C4 179.43(19) . .
C2 C3 C4 C5 1.2(4) . .
C2 C3 C4 N1 179.5(2) . .
C6 N1 C4 C3 -141.0(3) . .
C12 N1 C4 C3 44.8(4) . .
C6 N1 C4 C5 37.4(4) . .
C12 N1 C4 C5 -136.8(3) . .
C3 C4 C5 C4 -0.58(19) . 5_565
N1 C4 C5 C4 -179.0(3) . 5_565
C7 N2 C6 N1 0.0(3) . .
Ni1 N2 C6 N1 -165.36(18) 10_566 .
C12 N1 C6 N2 0.2(3) . .
C4 N1 C6 N2 -175.0(2) . .
C6 N2 C7 C8 -179.5(4) . .
Ni1 N2 C7 C8 -15.8(5) 10_566 .
C6 N2 C7 C12 -0.3(3) . .
Ni1 N2 C7 C12 163.5(2) 10_566 .
N2 C7 C8 C9 -179.9(4) . .
C12 C7 C8 C9 0.9(6) . .
C7 C8 C9 C10 -0.8(9) . .
C8 C9 C10 C11 1.0(11) . .
C9 C10 C11 C12 -1.2(9) . .
C10 C11 C12 N1 -180.0(4) . .
C10 C11 C12 C7 1.4(7) . .
C6 N1 C12 C11 -179.2(4) . .
C4 N1 C12 C11 -4.1(6) . .
C6 N1 C12 C7 -0.4(3) . .
C4 N1 C12 C7 174.7(3) . .
C8 C7 C12 C11 -1.3(6) . .
N2 C7 C12 C11 179.4(4) . .
C8 C7 C12 N1 179.8(3) . .
N2 C7 C12 N1 0.4(3) . .

loop_
_platon_squeeze_void_nr
_platon_squeeze_void_average_x
_platon_squeeze_void_average_y
_platon_squeeze_void_average_z
_platon_squeeze_void_volume
_platon_squeeze_void_count_electrons
_platon_squeeze_void_content
1 0.000 0.000 -0.009 517 62 ' '
